data_7233907
loop_
_publ_author_name
'Francisco J. Martinez-Casado'
'Miguel Ramos-Riesco'
'Jose A. Rodriguez-Cheda'
'Fabio Cucinotta'
'Alejandro Fernandez-Martinez'
'Leoncio Garrido'
'Emilio Matesanz'
'Leonardo Marchese'

_publ_section_title
;
 Short lead(ii) soaps: from weakly fluorescent crystals to strongly
 phosphorescent and structurally varied vitreous phases. A thermal,
 structural and spectroscopic study
;
_journal_name_full 'Journal of Materials Chemistry C'
_journal_page_first 9489
_journal_page_last 9496
_journal_paper_doi 10.1039/C4TC01645A
_journal_volume 2
_journal_year 2014
_chemical_formula_moiety 'C6 H10 O4 Pb'
_chemical_formula_sum 'C6 H10 O4 Pb'
_chemical_formula_weight 353.33
_chemical_name_common 'Lead(II) propionate'
_space_group_IT_number 11
_space_group_name_Hall '-P 2yb'
_space_group_name_H-M_alt 'P 1 21/m 1'
_symmetry_cell_setting monoclinic
_symmetry_space_group_name_Hall '-P 2yb'
_symmetry_space_group_name_H-M 'P 1 21/m 1'
_cell_angle_alpha 90.00000
_cell_angle_beta 97.8573(9)
_cell_angle_gamma 90.00000
_cell_formula_units_Z 2
_cell_length_a 4.77810(5)
_cell_length_b 7.21366(7)
_cell_length_c 13.05820(10)
_cell_measurement_temperature 298(2)
_cell_volume 445.859(7)
_computing_structure_refinement FULLPROF
_diffrn_ambient_temperature 298
_diffrn_detector_type X'Celerator
_diffrn_measurement_device_type 'PANalytical X Pert Pro Alpha-1'
_diffrn_measurement_method '2\q scan'
_diffrn_radiation_monochromator Ge(111)
_diffrn_radiation_type 'Cu K\a'
_diffrn_radiation_wavelength 1.54056
_diffrn_source 'rotating-anode X-ray tube'
_diffrn_source_target Cu
_exptl_absorpt_coefficient_mu 35.833
_exptl_absorpt_correction_type cylinder
_exptl_crystal_density_diffrn 2.632
_pd_instr_location ' ?'
_pd_meas_2theta_range_inc 0.008000
_pd_meas_2theta_range_max 84.98601
_pd_meas_2theta_range_min 2.50600
_pd_meas_number_of_points 10311
_pd_meas_scan_method step
_pd_proc_2theta_range_inc 0.008000
_pd_proc_2theta_range_max 85.0125
_pd_proc_2theta_range_min 2.5325
_pd_proc_ls_pref_orient_corr ' ?'
_pd_proc_ls_prof_R_factor 13.5879
_pd_proc_ls_prof_wR_expected 13.5325
_pd_proc_ls_prof_wR_factor 17.9144
_pd_proc_wavelength 1.540560
_pd_spec_mounting 'borosilicate capillary'
_pd_spec_mount_mode transmission
_pd_spec_shape cylinder
_refine_ls_goodness_of_fit_all 1.32
_refine_ls_number_parameters 86
_refine_ls_number_reflns 446
_refine_ls_number_restraints 0
_refine_ls_R_I_factor 6.3348
_cod_data_source_file 1000004.cif
_cod_data_source_block PCOD1000004
_cod_depositor_comments
;
The following automatic conversions were performed:

data item '_symmetry_cell_setting' value 'Monoclinic' was changed to
'monoclinic' in accordance with the built-in table derived from the
CIF Core dictionary named 'cif_core.dic' version 2.4.5 last updated
on 2014-11-21.

Automatic conversion script
Id: cif_fix_values 6909 2019-04-08 15:41:33Z antanas 
;
_cod_database_code 7233907
_pd_proc_ls_prof_cr_factor 21.3830
_pd_proc_ls_prof_cwr_factor 24.0742
_pd_proc_ls_prof_cwr_expected 18.1857
_pd_proc_ls_prof_chi2 1.7524
_pd_proc_ls_prof_echi2 1.8232

loop_
_symmetry_equiv_pos_as_xyz
x,y,z
-x,y+1/2,-z
-x,-y,-z
x,-y+1/2,z

loop_
_atom_site_label
_atom_site_fract_x
_atom_site_fract_y
_atom_site_fract_z
_atom_site_U_iso_or_equiv
_atom_site_occupancy
_atom_site_adp_type
_atom_site_type_symbol
Pb1 0.78540 0.25000 0.43695 0.0424(11) 1.00000 Uiso Pb
O1 1.20100 0.25000 0.34100 0.078(6) 1.00000 Uiso O
O2 0.79400 0.25000 0.25620 0.078(6) 1.00000 Uiso O
O3 0.81100 -0.10460 0.42110 0.078(6) 1.00000 Uiso O
C1 1.06400 0.25000 0.26400 0.078(6) 1.00000 Uiso C
C2 1.17800 0.25000 0.16300 0.078(6) 1.00000 Uiso C
H2A 1.29770 0.14180 0.16130 0.078(6) 0.50000 Uiso H
H2B 1.29770 0.35820 0.16130 0.078(6) 0.50000 Uiso H
C3 0.96900 0.25000 0.06500 0.078(6) 1.00000 Uiso C
H3A 1.06930 0.25000 0.00570 0.078(6) 1.00000 Uiso H
H3B 0.85180 0.35870 0.06300 0.078(6) 0.50000 Uiso H
H3C 0.85180 0.14130 0.06300 0.078(6) 0.50000 Uiso H
C4 0.70000 -0.25000 0.38490 0.078(6) 1.00000 Uiso C
C5 0.46500 -0.25000 0.29800 0.078(6) 1.00000 Uiso C
H5A 0.34800 -0.14040 0.29960 0.078(6) 0.50000 Uiso H
H5B 0.34800 -0.35960 0.29960 0.078(6) 0.50000 Uiso H
C6 0.61800 -0.25000 0.20500 0.078(6) 1.00000 Uiso C
H6A 0.48270 -0.25000 0.14330 0.078(6) 1.00000 Uiso H
H6B 0.73430 -0.35870 0.20590 0.078(6) 0.50000 Uiso H
H6C 0.73430 -0.14130 0.20590 0.078(6) 0.50000 Uiso H

loop_
_atom_type_symbol
_atom_type_scat_Cromer_Mann_a1
_atom_type_scat_Cromer_Mann_b1
_atom_type_scat_Cromer_Mann_a2
_atom_type_scat_Cromer_Mann_b2
_atom_type_scat_Cromer_Mann_a3
_atom_type_scat_Cromer_Mann_b3
_atom_type_scat_Cromer_Mann_a4
_atom_type_scat_Cromer_Mann_b4
_atom_type_scat_Cromer_Mann_c
_atom_type_scat_dispersion_real
_atom_type_scat_dispersion_imag
_atom_type_scat_source
c 2.31000 20.84390 1.02000 10.20750 1.58860 0.56870 0.86500 51.65120 0.21560 0.01700 0.00900 International_Tables_for_Crystallography_Vol.C(1991)_Tables_6.1.1.4_and_6.1.1.5
h 0.49300 10.51090 0.32291 26.12570 0.14019 3.14236 0.04081 57.79970 0.00304 0.00000 0.00000 International_Tables_for_Crystallography_Vol.C(1991)_Tables_6.1.1.4_and_6.1.1.5
o 3.04850 13.27710 2.28680 5.70110 1.54630 0.32390 0.86700 32.90890 0.25080 0.04700 0.03200 International_Tables_for_Crystallography_Vol.C(1991)_Tables_6.1.1.4_and_6.1.1.5
pb 31.06170 0.69020 13.06370 2.35760 18.44200 8.61800 5.96960 47.25790 13.41180 -4.81900 8.49700 International_Tables_for_Crystallography_Vol.C(1991)_Tables_6.1.1.4_and_6.1.1.5

loop_
_geom_bond_atom_site_label_1
_geom_bond_atom_site_label_2
_geom_bond_distance
_geom_bond_site_symmetry_2
C1 C2 1.49418(8) 1_555
C1 C3 2.57608(8) 1_555
C1 O1 1.12229(9) 1_555
C1 O2 1.28015(5) 1_555
C1 Pb1 2.77389(9) 1_555
C2 C1 1.49418(8) 1_555
C2 C3 1.51178(8) 1_555
C2 O1 2.31190(3) 1_555
C2 O2 2.33626(6) 1_555
C3 C1 2.57608(8) 1_555
C3 C2 1.51178(8) 1_555
C3 O2 2.73927(7) 1_555
C4 C5 1.48327(7) 1_555
C4 C6 2.32819(9) 1_555
C4 O3 1.23948(8) 1_555
C4 O3 1.23948(8) 4_545
C5 C4 1.48327(7) 1_555
C5 C6 1.50066(6) 1_555
C5 O3 2.38550(3) 1_555
C5 O3 2.38550(3) 4_545
C6 C4 2.32819(9) 1_555
C6 C5 1.50066(6) 1_555
O1 C1 1.12229(9) 1_555
O1 C2 2.31190(3) 1_555
O1 O2 2.10220(3) 1_555
O1 Pb1 2.48866(6) 1_555
O2 C1 1.28015(5) 1_555
O2 C2 2.33626(6) 1_555
O2 C3 2.73927(7) 1_555
O2 O1 2.10220(3) 1_555
O2 Pb1 2.36624(4) 1_555
O3 C4 1.23948(8) 1_555
O3 C5 2.38550(3) 1_555
O3 O3 2.09773(3) 4_545
O3 Pb1 2.57058(8) 1_555
O3 Pb1 2.69769(9) 2_746
Pb1 C1 2.77389(9) 1_555
Pb1 O1 2.48866(6) 1_555
Pb1 O2 2.36624(4) 1_555
Pb1 O3 2.57058(8) 1_555
Pb1 O3 2.69769(9) 2_756
Pb1 O3 2.69769(9) 3_756
Pb1 O3 2.57058(8) 4_555
